data_7063023
loop_
_publ_author_name
'Antala, Jakub'
'Schulz, Ji\<r\'i'
'C\'isa\<rov\'a, Ivana'
'\<St\<epni\<cka, Petr'

_publ_section_title
;
 Synthesis, reactivity and coordination behaviour of a ferrocene
 phosphinostibine and intramolecular interactions in its P(v) and Sb(v)
 derivatives
;
_journal_issue 12
_journal_name_full 'New Journal of Chemistry'
_journal_page_first 5107
_journal_page_last 5119
_journal_paper_doi 10.1039/D4NJ00349G
_journal_volume 48
_journal_year 2024
_chemical_formula_moiety 'C34 H40 Fe O P Sb'
_chemical_formula_sum 'C34 H40 Fe O P Sb'
_chemical_formula_weight 673.23
_space_group_crystal_system triclinic
_space_group_IT_number 2
_space_group_name_Hall '-P 1'
_space_group_name_H-M_alt 'P -1'
_atom_sites_solution_hydrogens geom
_atom_sites_solution_primary direct
_atom_sites_solution_secondary difmap
_audit_creation_method SHELXL-2017/1
_audit_update_record
;
2023-12-20 deposited with the CCDC.	2024-02-14 downloaded from the CCDC.
;
_cell_angle_alpha 76.9360(10)
_cell_angle_beta 73.6090(10)
_cell_angle_gamma 68.5470(10)
_cell_formula_units_Z 2
_cell_length_a 9.9527(3)
_cell_length_b 11.5385(3)
_cell_length_c 14.5599(4)
_cell_measurement_reflns_used 9454
_cell_measurement_temperature 120(2)
_cell_measurement_theta_max 27.45
_cell_measurement_theta_min 2.41
_cell_volume 1478.76(7)
_computing_cell_refinement 'SAINT V8.40B (Bruker AXS LLC, 2019)'
_computing_data_collection 'Bruker Instrument Service v8.5.0.27 Release'
_computing_data_reduction 'SAINT V8.40B (Bruker AXS LLC, 2019)'
_computing_molecular_graphics 'PLATON (Spek, 2017)'
_computing_publication_material 'PLATON (Spek, 2017)'
_computing_structure_refinement 'SHELXL-2017/1 (Sheldrick, 2017)'
_computing_structure_solution 'SHELXT 2018 (Sheldrick, 2018)'
_diffrn_ambient_temperature 120(2)
_diffrn_measured_fraction_theta_full 0.999
_diffrn_measured_fraction_theta_max 0.999
_diffrn_measurement_device_type 'Bruker D8 VENTURE Kappa Duo'
_diffrn_measurement_method '\f and \w scans'
_diffrn_radiation_monochromator 'Quazar Mo multilayer optic'
_diffrn_radiation_source 'I\mS micro-focus sealed tube'
_diffrn_radiation_type MoK\a
_diffrn_radiation_wavelength 0.71073
_diffrn_reflns_av_R_equivalents 0.0235
_diffrn_reflns_av_unetI/netI 0.0161
_diffrn_reflns_Laue_measured_fraction_full 0.999
_diffrn_reflns_Laue_measured_fraction_max 0.999
_diffrn_reflns_limit_h_max 12
_diffrn_reflns_limit_h_min -12
_diffrn_reflns_limit_k_max 13
_diffrn_reflns_limit_k_min -14
_diffrn_reflns_limit_l_max 18
_diffrn_reflns_limit_l_min -18
_diffrn_reflns_number 34828
_diffrn_reflns_point_group_measured_fraction_full 0.999
_diffrn_reflns_point_group_measured_fraction_max 0.999
_diffrn_reflns_theta_full 25.242
_diffrn_reflns_theta_max 27.452
_diffrn_reflns_theta_min 2.254
_exptl_absorpt_coefficient_mu 1.483
_exptl_absorpt_correction_T_max 0.90
_exptl_absorpt_correction_T_min 0.84
_exptl_absorpt_correction_type multi-scan
_exptl_absorpt_process_details
;
Krause, L., Herbst-Irmer, R., Sheldrick, G. M., Stalke, D. (2015).
J. Appl. Cryst. 48, 3-10.
;
_exptl_crystal_colour orange
_exptl_crystal_density_diffrn 1.512
_exptl_crystal_description prism
_exptl_crystal_F_000 688
_exptl_crystal_size_max 0.20
_exptl_crystal_size_mid 0.16
_exptl_crystal_size_min 0.07
_refine_diff_density_max 0.878
_refine_diff_density_min -0.448
_refine_diff_density_rms 0.057
_refine_ls_extinction_method none
_refine_ls_goodness_of_fit_ref 1.099
_refine_ls_hydrogen_treatment constr
_refine_ls_matrix_type full
_refine_ls_number_parameters 343
_refine_ls_number_reflns 6740
_refine_ls_number_restraints 0
_refine_ls_restrained_S_all 1.099
_refine_ls_R_factor_all 0.0188
_refine_ls_R_factor_gt 0.0180
_refine_ls_shift/su_max 0.004
_refine_ls_shift/su_mean 0.000
_refine_ls_structure_factor_coef Fsqd
_refine_ls_weighting_details 'w=1/[\s^2^(Fo^2^)+(0.0158P)^2^+1.0678P] where P=(Fo^2^+2Fc^2^)/3'
_refine_ls_weighting_scheme calc
_refine_ls_wR_factor_gt 0.0439
_refine_ls_wR_factor_ref 0.0443
_reflns_Friedel_coverage 0.000
_reflns_number_gt 6531
_reflns_number_total 6740
_reflns_threshold_expression 'I > 2\s(I)'
_cod_data_source_file d4nj00349g3.cif
_cod_data_source_block js746
_cod_depositor_comments 'Adding full bibliography for 7063018--7063034.cif.'
_cod_database_code 7063023
_shelx_space_group_comment
;
The symmetry employed for this shelxl refinement is uniquely defined
by the following loop, which should always be used as a source of
symmetry information in preference to the above space-group names.
They are only intended as comments.
;
_shelx_estimated_absorpt_t_min 0.756
_shelx_estimated_absorpt_t_max 0.903

loop_
_space_group_symop_operation_xyz
'x, y, z'
'-x, -y, -z'

loop_
_atom_site_label
_atom_site_type_symbol
_atom_site_fract_x
_atom_site_fract_y
_atom_site_fract_z
_atom_site_U_iso_or_equiv
_atom_site_adp_type
_atom_site_occupancy
_atom_site_site_symmetry_order
_atom_site_calc_flag
_atom_site_refinement_flags_posn
_atom_site_refinement_flags_adp
_atom_site_refinement_flags_occupancy
_atom_site_disorder_assembly
_atom_site_disorder_group
Sb Sb 0.02522(2) 0.58560(2) 0.84209(2) 0.01360(3) Uani 1 1 d . . . . .
Fe Fe 0.35410(2) 0.65021(2) 0.85224(2) 0.01085(5) Uani 1 1 d . . . . .
P P 0.62180(4) 0.79066(3) 0.74414(3) 0.01080(7) Uani 1 1 d . . . . .
O O 0.73951(11) 0.67382(10) 0.77230(8) 0.0160(2) Uani 1 1 d . . . . .
C1 C 0.25633(16) 0.52458(13) 0.84342(11) 0.0145(3) Uani 1 1 d . . . . .
C2 C 0.37376(16) 0.53007(13) 0.76041(11) 0.0140(3) Uani 1 1 d . . . . .
H2 H 0.363606 0.552372 0.695203 0.017 Uiso 1 1 calc R U . . .
C3 C 0.50811(16) 0.49669(13) 0.79147(11) 0.0149(3) Uani 1 1 d . . . . .
H3 H 0.602519 0.492925 0.750868 0.018 Uiso 1 1 calc R U . . .
C4 C 0.47601(16) 0.47000(13) 0.89390(11) 0.0159(3) Uani 1 1 d . . . . .
H4 H 0.545338 0.445265 0.933815 0.019 Uiso 1 1 calc R U . . .
C5 C 0.32135(17) 0.48680(13) 0.92658(11) 0.0156(3) Uani 1 1 d . . . . .
H5 H 0.270236 0.475033 0.991975 0.019 Uiso 1 1 calc R U . . .
C6 C 0.44113(15) 0.79396(12) 0.81324(10) 0.0119(3) Uani 1 1 d . . . . .
C7 C 0.41206(16) 0.75907(13) 0.91620(10) 0.0141(3) Uani 1 1 d . . . . .
H7 H 0.483611 0.729616 0.954876 0.017 Uiso 1 1 calc R U . . .
C8 C 0.25850(17) 0.77589(14) 0.95066(11) 0.0171(3) Uani 1 1 d . . . . .
H8 H 0.209617 0.759965 1.016084 0.021 Uiso 1 1 calc R U . . .
C9 C 0.19110(16) 0.82077(13) 0.86981(11) 0.0168(3) Uani 1 1 d . . . . .
H9 H 0.089039 0.839850 0.872014 0.020 Uiso 1 1 calc R U . . .
C10 C 0.30225(16) 0.83238(13) 0.78484(11) 0.0138(3) Uani 1 1 d . . . . .
H10 H 0.287253 0.860501 0.720833 0.017 Uiso 1 1 calc R U . . .
C11 C 0.61528(16) 0.81604(13) 0.61701(10) 0.0136(3) Uani 1 1 d . . . . .
H11 H 0.524657 0.888368 0.606983 0.016 Uiso 1 1 calc R U . . .
C12 C 0.60490(18) 0.69951(15) 0.58892(11) 0.0181(3) Uani 1 1 d . . . . .
H12A H 0.689467 0.625341 0.603828 0.022 Uiso 1 1 calc R U . . .
H12B H 0.512648 0.683596 0.627799 0.022 Uiso 1 1 calc R U . . .
C13 C 0.60592(19) 0.71657(16) 0.48161(11) 0.0227(3) Uani 1 1 d . . . . .
H13A H 0.603809 0.638499 0.465423 0.027 Uiso 1 1 calc R U . . .
H13B H 0.516115 0.785475 0.467888 0.027 Uiso 1 1 calc R U . . .
C14 C 0.74282(19) 0.74713(16) 0.41888(11) 0.0220(3) Uani 1 1 d . . . . .
H14A H 0.832377 0.674914 0.428029 0.026 Uiso 1 1 calc R U . . .
H14B H 0.738362 0.761516 0.349987 0.026 Uiso 1 1 calc R U . . .
C15 C 0.75312(19) 0.86359(15) 0.44499(11) 0.0208(3) Uani 1 1 d . . . . .
H15A H 0.668887 0.937423 0.429098 0.025 Uiso 1 1 calc R U . . .
H15B H 0.845646 0.878787 0.405871 0.025 Uiso 1 1 calc R U . . .
C16 C 0.75126(17) 0.84941(14) 0.55235(11) 0.0174(3) Uani 1 1 d . . . . .
H16A H 0.750669 0.929090 0.567433 0.021 Uiso 1 1 calc R U . . .
H16B H 0.842337 0.782635 0.566452 0.021 Uiso 1 1 calc R U . . .
C17 C 0.64616(16) 0.93009(13) 0.76631(10) 0.0135(3) Uani 1 1 d . . . . .
H17 H 0.742781 0.935461 0.724005 0.016 Uiso 1 1 calc R U . . .
C18 C 0.52683(18) 1.05289(14) 0.73995(11) 0.0185(3) Uani 1 1 d . . . . .
H18A H 0.525527 1.061785 0.670943 0.022 Uiso 1 1 calc R U . . .
H18B H 0.428712 1.049952 0.778990 0.022 Uiso 1 1 calc R U . . .
C19 C 0.5550(2) 1.16673(15) 0.75806(12) 0.0252(4) Uani 1 1 d . . . . .
H19A H 0.645999 1.176759 0.712182 0.030 Uiso 1 1 calc R U . . .
H19B H 0.471430 1.243478 0.746000 0.030 Uiso 1 1 calc R U . . .
C20 C 0.5721(2) 1.15275(15) 0.86101(12) 0.0250(3) Uani 1 1 d . . . . .
H20A H 0.598833 1.224395 0.868131 0.030 Uiso 1 1 calc R U . . .
H20B H 0.476359 1.155106 0.906458 0.030 Uiso 1 1 calc R U . . .
C21 C 0.69034(19) 1.03035(15) 0.88693(13) 0.0238(3) Uani 1 1 d . . . . .
H21A H 0.693821 1.022109 0.955465 0.029 Uiso 1 1 calc R U . . .
H21B H 0.788228 1.031908 0.846525 0.029 Uiso 1 1 calc R U . . .
C22 C 0.65824(18) 0.91729(14) 0.87111(11) 0.0178(3) Uani 1 1 d . . . . .
H22A H 0.564466 0.911391 0.915550 0.021 Uiso 1 1 calc R U . . .
H22B H 0.738617 0.839203 0.885845 0.021 Uiso 1 1 calc R U . . .
C23 C 0.07040(16) 0.66605(14) 0.69247(11) 0.0169(3) Uani 1 1 d . . . . .
C24 C 0.11976(19) 0.59584(16) 0.61642(12) 0.0250(3) Uani 1 1 d . . . . .
H24 H 0.126764 0.509597 0.629230 0.030 Uiso 1 1 calc R U . . .
C25 C 0.1590(2) 0.6505(2) 0.52175(13) 0.0349(4) Uani 1 1 d . . . . .
H25 H 0.192249 0.601623 0.470352 0.042 Uiso 1 1 calc R U . . .
C26 C 0.1498(2) 0.7756(2) 0.50223(14) 0.0348(4) Uani 1 1 d . . . . .
H26 H 0.177708 0.812436 0.437562 0.042 Uiso 1 1 calc R U . . .
C27 C 0.0999(2) 0.84705(18) 0.57672(14) 0.0293(4) Uani 1 1 d . . . . .
H27 H 0.093215 0.933223 0.563490 0.035 Uiso 1 1 calc R U . . .
C28 C 0.05944(17) 0.79247(15) 0.67122(12) 0.0210(3) Uani 1 1 d . . . . .
H28 H 0.023712 0.842387 0.722150 0.025 Uiso 1 1 calc R U . . .
C29 C 0.02729(16) 0.40408(14) 0.82428(11) 0.0154(3) Uani 1 1 d . . . . .
C30 C 0.11949(17) 0.29517(15) 0.86763(11) 0.0190(3) Uani 1 1 d . . . . .
H30 H 0.186032 0.301386 0.900525 0.023 Uiso 1 1 calc R U . . .
C31 C 0.11502(18) 0.17750(15) 0.86318(12) 0.0215(3) Uani 1 1 d . . . . .
H31 H 0.177511 0.104050 0.893692 0.026 Uiso 1 1 calc R U . . .
C32 C 0.01984(17) 0.16703(15) 0.81446(12) 0.0214(3) Uani 1 1 d . . . . .
H32 H 0.018283 0.086523 0.810391 0.026 Uiso 1 1 calc R U . . .
C33 C -0.07312(17) 0.27452(15) 0.77169(12) 0.0212(3) Uani 1 1 d . . . . .
H33 H -0.139034 0.267659 0.738595 0.025 Uiso 1 1 calc R U . . .
C34 C -0.07037(17) 0.39273(14) 0.77701(12) 0.0183(3) Uani 1 1 d . . . . .
H34 H -0.135428 0.466056 0.748249 0.022 Uiso 1 1 calc R U . . .

loop_
_atom_site_aniso_label
_atom_site_aniso_U_11
_atom_site_aniso_U_22
_atom_site_aniso_U_33
_atom_site_aniso_U_23
_atom_site_aniso_U_13
_atom_site_aniso_U_12
Sb 0.01223(5) 0.01285(5) 0.01710(5) -0.00374(3) -0.00162(4) -0.00584(4)
Fe 0.01141(9) 0.00898(9) 0.01316(10) -0.00117(7) -0.00290(7) -0.00449(7)
P 0.01109(16) 0.00934(16) 0.01255(16) -0.00175(12) -0.00277(13) -0.00370(13)
O 0.0143(5) 0.0127(5) 0.0208(5) -0.0030(4) -0.0066(4) -0.0017(4)
C1 0.0158(7) 0.0114(6) 0.0190(7) -0.0024(5) -0.0039(5) -0.0072(5)
C2 0.0162(7) 0.0110(6) 0.0168(7) -0.0036(5) -0.0039(5) -0.0056(5)
C3 0.0138(7) 0.0097(6) 0.0213(7) -0.0030(5) -0.0039(5) -0.0034(5)
C4 0.0176(7) 0.0098(6) 0.0213(7) 0.0002(5) -0.0079(6) -0.0041(5)
C5 0.0196(7) 0.0112(6) 0.0179(7) 0.0007(5) -0.0046(6) -0.0083(6)
C6 0.0141(6) 0.0082(6) 0.0145(6) -0.0015(5) -0.0034(5) -0.0046(5)
C7 0.0186(7) 0.0126(6) 0.0141(7) -0.0023(5) -0.0042(5) -0.0077(5)
C8 0.0198(7) 0.0152(7) 0.0169(7) -0.0064(5) 0.0016(6) -0.0080(6)
C9 0.0127(7) 0.0117(6) 0.0252(8) -0.0050(6) -0.0014(6) -0.0036(5)
C10 0.0140(7) 0.0094(6) 0.0180(7) -0.0006(5) -0.0051(5) -0.0031(5)
C11 0.0140(6) 0.0135(6) 0.0132(6) -0.0019(5) -0.0022(5) -0.0050(5)
C12 0.0246(8) 0.0197(7) 0.0140(7) -0.0029(6) -0.0025(6) -0.0125(6)
C13 0.0295(9) 0.0279(8) 0.0161(7) -0.0048(6) -0.0048(6) -0.0145(7)
C14 0.0276(8) 0.0248(8) 0.0143(7) -0.0051(6) -0.0011(6) -0.0104(7)
C15 0.0248(8) 0.0217(8) 0.0149(7) -0.0015(6) 0.0001(6) -0.0102(6)
C16 0.0195(7) 0.0179(7) 0.0165(7) -0.0030(6) -0.0004(6) -0.0101(6)
C17 0.0134(6) 0.0123(6) 0.0160(7) -0.0030(5) -0.0016(5) -0.0059(5)
C18 0.0252(8) 0.0110(7) 0.0188(7) -0.0014(5) -0.0064(6) -0.0045(6)
C19 0.0427(10) 0.0122(7) 0.0209(8) -0.0014(6) -0.0051(7) -0.0109(7)
C20 0.0408(10) 0.0150(7) 0.0206(8) -0.0059(6) -0.0038(7) -0.0109(7)
C21 0.0296(9) 0.0216(8) 0.0282(8) -0.0086(7) -0.0094(7) -0.0120(7)
C22 0.0224(7) 0.0138(7) 0.0204(7) -0.0033(6) -0.0093(6) -0.0055(6)
C23 0.0118(6) 0.0178(7) 0.0215(7) -0.0005(6) -0.0053(6) -0.0054(6)
C24 0.0263(8) 0.0216(8) 0.0225(8) -0.0045(6) -0.0036(7) -0.0030(7)
C25 0.0323(10) 0.0405(11) 0.0220(9) -0.0061(8) 0.0002(7) -0.0038(8)
C26 0.0266(9) 0.0456(11) 0.0248(9) 0.0093(8) -0.0025(7) -0.0139(8)
C27 0.0271(9) 0.0282(9) 0.0362(10) 0.0111(7) -0.0145(8) -0.0165(7)
C28 0.0187(7) 0.0196(7) 0.0284(8) 0.0012(6) -0.0107(6) -0.0088(6)
C29 0.0139(7) 0.0135(7) 0.0188(7) -0.0036(5) -0.0002(5) -0.0063(5)
C30 0.0174(7) 0.0193(7) 0.0213(7) -0.0008(6) -0.0055(6) -0.0073(6)
C31 0.0186(7) 0.0146(7) 0.0261(8) 0.0016(6) -0.0022(6) -0.0040(6)
C32 0.0194(7) 0.0140(7) 0.0299(8) -0.0056(6) 0.0025(6) -0.0088(6)
C33 0.0180(7) 0.0197(8) 0.0299(8) -0.0076(6) -0.0046(6) -0.0087(6)
C34 0.0151(7) 0.0144(7) 0.0260(8) -0.0038(6) -0.0056(6) -0.0041(6)

loop_
_atom_type_symbol
_atom_type_description
_atom_type_scat_dispersion_real
_atom_type_scat_dispersion_imag
_atom_type_scat_source
C C 0.0033 0.0016 'International Tables Vol C Tables 4.2.6.8 and 6.1.1.4'
H H 0.0000 0.0000 'International Tables Vol C Tables 4.2.6.8 and 6.1.1.4'
Fe Fe 0.3463 0.8444 'International Tables Vol C Tables 4.2.6.8 and 6.1.1.4'
O O 0.0106 0.0060 'International Tables Vol C Tables 4.2.6.8 and 6.1.1.4'
P P 0.1023 0.0942 'International Tables Vol C Tables 4.2.6.8 and 6.1.1.4'
Sb Sb -0.5866 1.5461 'International Tables Vol C Tables 4.2.6.8 and 6.1.1.4'

loop_
_geom_angle_atom_site_label_1
_geom_angle_atom_site_label_2
_geom_angle_atom_site_label_3
_geom_angle
_geom_angle_site_symmetry_1
_geom_angle_site_symmetry_3
_geom_angle_publ_flag
C1 Sb C23 90.71(5) . . ?
C1 Sb C29 94.77(5) . . ?
C23 Sb C29 99.59(6) . . ?
C7 Fe C5 120.32(6) . . ?
C7 Fe C4 105.02(6) . . ?
C5 Fe C4 41.02(6) . . ?
C7 Fe C6 41.23(5) . . ?
C5 Fe C6 157.71(6) . . ?
C4 Fe C6 122.14(6) . . ?
C7 Fe C10 68.88(6) . . ?
C5 Fe C10 158.27(6) . . ?
C4 Fe C10 160.36(6) . . ?
C6 Fe C10 41.15(5) . . ?
C7 Fe C8 40.67(6) . . ?
C5 Fe C8 104.76(6) . . ?
C4 Fe C8 119.75(6) . . ?
C6 Fe C8 69.01(6) . . ?
C10 Fe C8 68.54(6) . . ?
C7 Fe C3 121.72(6) . . ?
C5 Fe C3 68.60(6) . . ?
C4 Fe C3 40.56(6) . . ?
C6 Fe C3 108.12(6) . . ?
C10 Fe C3 125.63(6) . . ?
C8 Fe C3 156.42(6) . . ?
C7 Fe C9 68.31(6) . . ?
C5 Fe C9 121.11(6) . . ?
C4 Fe C9 156.19(6) . . ?
C6 Fe C9 68.80(6) . . ?
C10 Fe C9 40.63(6) . . ?
C8 Fe C9 40.45(6) . . ?
C3 Fe C9 162.19(6) . . ?
C7 Fe C2 159.10(6) . . ?
C5 Fe C2 68.39(6) . . ?
C4 Fe C2 68.22(6) . . ?
C6 Fe C2 124.35(6) . . ?
C10 Fe C2 110.48(6) . . ?
C8 Fe C2 159.98(6) . . ?
C3 Fe C2 40.48(6) . . ?
C9 Fe C2 125.74(6) . . ?
C7 Fe C1 157.40(6) . . ?
C5 Fe C1 41.09(6) . . ?
C4 Fe C1 69.06(6) . . ?
C6 Fe C1 160.17(6) . . ?
C10 Fe C1 123.67(6) . . ?
C8 Fe C1 121.96(6) . . ?
C3 Fe C1 68.75(6) . . ?
C9 Fe C1 107.85(6) . . ?
C2 Fe C1 40.69(6) . . ?
O P C6 112.53(6) . . ?
O P C17 111.54(6) . . ?
C6 P C17 104.79(6) . . ?
O P C11 113.87(6) . . ?
C6 P C11 107.07(7) . . ?
C17 P C11 106.42(7) . . ?
C2 C1 C5 106.65(12) . . ?
C2 C1 Fe 69.55(8) . . ?
C5 C1 Fe 68.64(8) . . ?
C2 C1 Sb 125.47(11) . . ?
C5 C1 Sb 127.42(11) . . ?
Fe C1 Sb 120.71(7) . . ?
C3 C2 C1 108.97(13) . . ?
C3 C2 Fe 69.65(8) . . ?
C1 C2 Fe 69.76(8) . . ?
C3 C2 H2 125.5 . . ?
C1 C2 H2 125.5 . . ?
Fe C2 H2 126.7 . . ?
C4 C3 C2 107.89(13) . . ?
C4 C3 Fe 69.13(8) . . ?
C2 C3 Fe 69.87(8) . . ?
C4 C3 H3 126.1 . . ?
C2 C3 H3 126.1 . . ?
Fe C3 H3 126.5 . . ?
C3 C4 C5 108.20(13) . . ?
C3 C4 Fe 70.31(8) . . ?
C5 C4 Fe 69.47(8) . . ?
C3 C4 H4 125.9 . . ?
C5 C4 H4 125.9 . . ?
Fe C4 H4 125.9 . . ?
C4 C5 C1 108.30(13) . . ?
C4 C5 Fe 69.51(8) . . ?
C1 C5 Fe 70.28(8) . . ?
C4 C5 H5 125.9 . . ?
C1 C5 H5 125.9 . . ?
Fe C5 H5 125.9 . . ?
C7 C6 C10 107.04(12) . . ?
C7 C6 P 121.82(11) . . ?
C10 C6 P 131.10(11) . . ?
C7 C6 Fe 69.09(8) . . ?
C10 C6 Fe 69.75(8) . . ?
P C6 Fe 127.82(7) . . ?
C8 C7 C6 108.68(13) . . ?
C8 C7 Fe 70.43(8) . . ?
C6 C7 Fe 69.68(8) . . ?
C8 C7 H7 125.7 . . ?
C6 C7 H7 125.7 . . ?
Fe C7 H7 125.8 . . ?
C7 C8 C9 107.81(13) . . ?
C7 C8 Fe 68.90(8) . . ?
C9 C8 Fe 69.83(8) . . ?
C7 C8 H8 126.1 . . ?
C9 C8 H8 126.1 . . ?
Fe C8 H8 126.7 . . ?
C8 C9 C10 108.60(13) . . ?
C8 C9 Fe 69.72(8) . . ?
C10 C9 Fe 69.49(8) . . ?
C8 C9 H9 125.7 . . ?
C10 C9 H9 125.7 . . ?
Fe C9 H9 126.7 . . ?
C9 C10 C6 107.87(13) . . ?
C9 C10 Fe 69.88(8) . . ?
C6 C10 Fe 69.10(8) . . ?
C9 C10 H10 126.1 . . ?
C6 C10 H10 126.1 . . ?
Fe C10 H10 126.5 . . ?
C12 C11 C16 110.59(12) . . ?
C12 C11 P 110.65(10) . . ?
C16 C11 P 110.68(10) . . ?
C12 C11 H11 108.3 . . ?
C16 C11 H11 108.3 . . ?
P C11 H11 108.3 . . ?
C13 C12 C11 111.55(12) . . ?
C13 C12 H12A 109.3 . . ?
C11 C12 H12A 109.3 . . ?
C13 C12 H12B 109.3 . . ?
C11 C12 H12B 109.3 . . ?
H12A C12 H12B 108.0 . . ?
C14 C13 C12 111.20(13) . . ?
C14 C13 H13A 109.4 . . ?
C12 C13 H13A 109.4 . . ?
C14 C13 H13B 109.4 . . ?
C12 C13 H13B 109.4 . . ?
H13A C13 H13B 108.0 . . ?
C15 C14 C13 110.78(13) . . ?
C15 C14 H14A 109.5 . . ?
C13 C14 H14A 109.5 . . ?
C15 C14 H14B 109.5 . . ?
C13 C14 H14B 109.5 . . ?
H14A C14 H14B 108.1 . . ?
C14 C15 C16 111.72(13) . . ?
C14 C15 H15A 109.3 . . ?
C16 C15 H15A 109.3 . . ?
C14 C15 H15B 109.3 . . ?
C16 C15 H15B 109.3 . . ?
H15A C15 H15B 107.9 . . ?
C15 C16 C11 111.72(12) . . ?
C15 C16 H16A 109.3 . . ?
C11 C16 H16A 109.3 . . ?
C15 C16 H16B 109.3 . . ?
C11 C16 H16B 109.3 . . ?
H16A C16 H16B 107.9 . . ?
C18 C17 C22 110.79(12) . . ?
C18 C17 P 113.77(10) . . ?
C22 C17 P 111.00(10) . . ?
C18 C17 H17 107.0 . . ?
C22 C17 H17 107.0 . . ?
P C17 H17 107.0 . . ?
C19 C18 C17 111.36(13) . . ?
C19 C18 H18A 109.4 . . ?
C17 C18 H18A 109.4 . . ?
C19 C18 H18B 109.4 . . ?
C17 C18 H18B 109.4 . . ?
H18A C18 H18B 108.0 . . ?
C20 C19 C18 111.75(13) . . ?
C20 C19 H19A 109.3 . . ?
C18 C19 H19A 109.3 . . ?
C20 C19 H19B 109.3 . . ?
C18 C19 H19B 109.3 . . ?
H19A C19 H19B 107.9 . . ?
C21 C20 C19 111.80(14) . . ?
C21 C20 H20A 109.3 . . ?
C19 C20 H20A 109.3 . . ?
C21 C20 H20B 109.3 . . ?
C19 C20 H20B 109.3 . . ?
H20A C20 H20B 107.9 . . ?
C20 C21 C22 111.02(14) . . ?
C20 C21 H21A 109.4 . . ?
C22 C21 H21A 109.4 . . ?
C20 C21 H21B 109.4 . . ?
C22 C21 H21B 109.4 . . ?
H21A C21 H21B 108.0 . . ?
C21 C22 C17 110.59(13) . . ?
C21 C22 H22A 109.5 . . ?
C17 C22 H22A 109.5 . . ?
C21 C22 H22B 109.5 . . ?
C17 C22 H22B 109.5 . . ?
H22A C22 H22B 108.1 . . ?
C24 C23 C28 118.28(15) . . ?
C24 C23 Sb 123.16(12) . . ?
C28 C23 Sb 118.41(12) . . ?
C23 C24 C25 120.67(17) . . ?
C23 C24 H24 119.7 . . ?
C25 C24 H24 119.7 . . ?
C26 C25 C24 120.22(18) . . ?
C26 C25 H25 119.9 . . ?
C24 C25 H25 119.9 . . ?
C25 C26 C27 119.94(17) . . ?
C25 C26 H26 120.0 . . ?
C27 C26 H26 120.0 . . ?
C26 C27 C28 119.75(17) . . ?
C26 C27 H27 120.1 . . ?
C28 C27 H27 120.1 . . ?
C27 C28 C23 121.13(16) . . ?
C27 C28 H28 119.4 . . ?
C23 C28 H28 119.4 . . ?
C30 C29 C34 118.67(14) . . ?
C30 C29 Sb 119.57(11) . . ?
C34 C29 Sb 121.55(11) . . ?
C31 C30 C29 120.67(14) . . ?
C31 C30 H30 119.7 . . ?
C29 C30 H30 119.7 . . ?
C32 C31 C30 120.24(15) . . ?
C32 C31 H31 119.9 . . ?
C30 C31 H31 119.9 . . ?
C31 C32 C33 119.67(14) . . ?
C31 C32 H32 120.2 . . ?
C33 C32 H32 120.2 . . ?
C32 C33 C34 120.29(15) . . ?
C32 C33 H33 119.9 . . ?
C34 C33 H33 119.9 . . ?
C33 C34 C29 120.45(14) . . ?
C33 C34 H34 119.8 . . ?
C29 C34 H34 119.8 . . ?

loop_
_geom_bond_atom_site_label_1
_geom_bond_atom_site_label_2
_geom_bond_distance
_geom_bond_site_symmetry_2
_geom_bond_publ_flag
Sb C1 2.1496(15) . ?
Sb C23 2.1559(15) . ?
Sb C29 2.1600(14) . ?
Fe C7 2.0346(14) . ?
Fe C5 2.0399(14) . ?
Fe C4 2.0405(14) . ?
Fe C6 2.0424(14) . ?
Fe C10 2.0512(14) . ?
Fe C8 2.0548(15) . ?
Fe C3 2.0561(14) . ?
Fe C9 2.0563(14) . ?
Fe C2 2.0590(14) . ?
Fe C1 2.0618(14) . ?
P O 1.4913(11) . ?
P C6 1.7870(14) . ?
P C17 1.8209(14) . ?
P C11 1.8234(15) . ?
C1 C2 1.433(2) . ?
C1 C5 1.439(2) . ?
C2 C3 1.424(2) . ?
C2 H2 0.9500 . ?
C3 C4 1.420(2) . ?
C3 H3 0.9500 . ?
C4 C5 1.430(2) . ?
C4 H4 0.9500 . ?
C5 H5 0.9500 . ?
C6 C7 1.4354(19) . ?
C6 C10 1.4386(19) . ?
C7 C8 1.421(2) . ?
C7 H7 0.9500 . ?
C8 C9 1.421(2) . ?
C8 H8 0.9500 . ?
C9 C10 1.426(2) . ?
C9 H9 0.9500 . ?
C10 H10 0.9500 . ?
C11 C12 1.536(2) . ?
C11 C16 1.538(2) . ?
C11 H11 1.0000 . ?
C12 C13 1.528(2) . ?
C12 H12A 0.9900 . ?
C12 H12B 0.9900 . ?
C13 C14 1.523(2) . ?
C13 H13A 0.9900 . ?
C13 H13B 0.9900 . ?
C14 C15 1.521(2) . ?
C14 H14A 0.9900 . ?
C14 H14B 0.9900 . ?
C15 C16 1.530(2) . ?
C15 H15A 0.9900 . ?
C15 H15B 0.9900 . ?
C16 H16A 0.9900 . ?
C16 H16B 0.9900 . ?
C17 C18 1.532(2) . ?
C17 C22 1.534(2) . ?
C17 H17 1.0000 . ?
C18 C19 1.530(2) . ?
C18 H18A 0.9900 . ?
C18 H18B 0.9900 . ?
C19 C20 1.522(2) . ?
C19 H19A 0.9900 . ?
C19 H19B 0.9900 . ?
C20 C21 1.522(2) . ?
C20 H20A 0.9900 . ?
C20 H20B 0.9900 . ?
C21 C22 1.530(2) . ?
C21 H21A 0.9900 . ?
C21 H21B 0.9900 . ?
C22 H22A 0.9900 . ?
C22 H22B 0.9900 . ?
C23 C24 1.390(2) . ?
C23 C28 1.391(2) . ?
C24 C25 1.391(3) . ?
C24 H24 0.9500 . ?
C25 C26 1.380(3) . ?
C25 H25 0.9500 . ?
C26 C27 1.380(3) . ?
C26 H26 0.9500 . ?
C27 C28 1.390(2) . ?
C27 H27 0.9500 . ?
C28 H28 0.9500 . ?
C29 C30 1.394(2) . ?
C29 C34 1.395(2) . ?
C30 C31 1.391(2) . ?
C30 H30 0.9500 . ?
C31 C32 1.385(2) . ?
C31 H31 0.9500 . ?
C32 C33 1.385(2) . ?
C32 H32 0.9500 . ?
C33 C34 1.394(2) . ?
C33 H33 0.9500 . ?
C34 H34 0.9500 . ?
